data_6000568
loop_
_publ_author_name
'Torrie, B. H.'
'Vondreele, R.'
'Larson, A. C.'

_publ_section_title
;
 Structure of solid cyanamide at 13-K
;
_journal_name_full 'Molecular Physics'
_journal_page_first 405
_journal_page_last 410
_journal_paper_doi 10.1080/00268979200101421
_journal_volume 76
_journal_year 1992
_chemical_formula_sum 'C D2 N2'
_space_group_name_H-M_alt 'P b c a'
_cell_angle_alpha 90.000
_cell_angle_beta 90.000
_cell_angle_gamma 90.000
_cell_length_a 6.5590
_cell_length_b 9.1690
_cell_length_c 6.7750
_cell_volume 407.44
_diffrn_ambient_temperature 13
_cod_database_code 6000568

loop_
_atom_site_label
_atom_site_fract_x
_atom_site_fract_y
_atom_site_fract_z
? ? ? ?
